data_4069557
loop_
_publ_author_name
'Tenza, Kenny'
'Hanton, Martin J.'
'Slawin, Alexandra M. Z.'

_publ_section_title
;
 Ethylene Oligomerization Using First-Row Transition Metal Complexes
 Featuring Heterocyclic Variants of Bis(imino)pyridine Ligands
;
_journal_issue 16
_journal_name_full Organometallics
_journal_page_first 4852
_journal_paper_doi 10.1021/om900280j
_journal_volume 28
_journal_year 2009
_chemical_formula_moiety 'C19 H17 Cl2 Co N3 S,C1 H2 Cl2'
_chemical_formula_sum 'C20 H19 Cl4 Co N3 S'
_chemical_formula_weight 534.17
_chemical_name_systematic
; 
 ? 
;
_space_group_IT_number 14
_symmetry_cell_setting monoclinic
_symmetry_space_group_name_Hall '-P 2yn'
_symmetry_space_group_name_H-M 'P 1 21/n 1'
_atom_sites_solution_hydrogens geom
_atom_sites_solution_primary direct
_atom_sites_solution_secondary difmap
_audit_creation_method SHELXL-97
_cell_angle_alpha 90.00
_cell_angle_beta 102.929(8)
_cell_angle_gamma 90.00
_cell_formula_units_Z 4
_cell_length_a 12.278(5)
_cell_length_b 15.519(6)
_cell_length_c 12.767(5)
_cell_measurement_reflns_used 6928
_cell_measurement_temperature 125(2)
_cell_measurement_theta_max 26.3697
_cell_measurement_theta_min 1.7018
_cell_volume 2371.0(16)
_computing_cell_refinement 'CrystalClear (Rigaku Corp., 2004)'
_computing_data_collection 'CrystalClear (Rigaku Corp., 2004)'
_computing_data_reduction 'CrystalClear (Rigaku Corp., 2004)'
_computing_molecular_graphics 'Bruker SHELXTL'
_computing_publication_material 'Bruker SHELXTL'
_computing_structure_refinement 'SHELXL-97 (Sheldrick, 1997)'
_computing_structure_solution 'SHELXS-97 (Sheldrick, 1990)'
_diffrn_ambient_temperature 125(2)
_diffrn_measured_fraction_theta_full 0.993
_diffrn_measured_fraction_theta_max 0.993
_diffrn_measurement_device_type CCD
_diffrn_measurement_method '\w scans'
_diffrn_radiation_monochromator graphite
_diffrn_radiation_source 'fine-focus sealed tube'
_diffrn_radiation_type MoK\a
_diffrn_radiation_wavelength 0.71073
_diffrn_reflns_av_R_equivalents 0.1179
_diffrn_reflns_av_sigmaI/netI 0.1134
_diffrn_reflns_limit_h_max 14
_diffrn_reflns_limit_h_min -12
_diffrn_reflns_limit_k_max 18
_diffrn_reflns_limit_k_min -13
_diffrn_reflns_limit_l_max 13
_diffrn_reflns_limit_l_min -15
_diffrn_reflns_number 14532
_diffrn_reflns_theta_full 25.00
_diffrn_reflns_theta_max 25.35
_diffrn_reflns_theta_min 2.08
_exptl_absorpt_coefficient_mu 1.275
_exptl_absorpt_correction_T_max 1.0000
_exptl_absorpt_correction_T_min 0.8532
_exptl_absorpt_correction_type multi-scan
_exptl_absorpt_process_details 'Jacobson, R. (1998) Private communication'
_exptl_crystal_colour Green
_exptl_crystal_density_diffrn 1.496
_exptl_crystal_density_method 'not measured'
_exptl_crystal_description Prism
_exptl_crystal_F_000 1084
_exptl_crystal_size_max 0.1300
_exptl_crystal_size_mid 0.1300
_exptl_crystal_size_min 0.1300
_refine_diff_density_max 0.717
_refine_diff_density_min -0.560
_refine_diff_density_rms 0.107
_refine_ls_extinction_method none
_refine_ls_goodness_of_fit_ref 1.174
_refine_ls_hydrogen_treatment constr
_refine_ls_matrix_type full
_refine_ls_number_parameters 264
_refine_ls_number_reflns 4305
_refine_ls_number_restraints 0
_refine_ls_restrained_S_all 1.174
_refine_ls_R_factor_all 0.1566
_refine_ls_R_factor_gt 0.1226
_refine_ls_shift/su_max 0.070
_refine_ls_shift/su_mean 0.003
_refine_ls_structure_factor_coef Fsqd
_refine_ls_weighting_details 'calc w=1/[\s^2^(Fo^2^)+(0.1000P)^2^+15.5546P] where P=(Fo^2^+2Fc^2^)/3'
_refine_ls_weighting_scheme calc
_refine_ls_wR_factor_gt 0.2750
_refine_ls_wR_factor_ref 0.2950
_reflns_number_gt 3343
_reflns_number_total 4305
_reflns_threshold_expression >2sigma(I)
_cod_data_source_file om900280j_si_004.cif
_cod_data_source_block 4a
_cod_depositor_comments
;
The following automatic conversions were performed:

'_symmetry_cell_setting' value 'Monoclinic' changed to 'monoclinic'
according to /home/saulius/struct/CIF-dictionaries/cif_core.dic
dictionary named 'cif_core.dic' version 2.4.2 from 2011-04-26.

Automatic conversion script
Id: cif_fix_values 1715 2011-07-08 13:25:40Z adriana 
;
_cod_original_cell_volume 2371.0(15)
_cod_original_sg_symbol_H-M P2(1)/n
_cod_database_code 4069557

loop_
_symmetry_equiv_pos_as_xyz
'x, y, z'
'-x+1/2, y+1/2, -z+1/2'
'-x, -y, -z'
'x-1/2, -y-1/2, z-1/2'

loop_
_atom_site_label
_atom_site_type_symbol
_atom_site_fract_x
_atom_site_fract_y
_atom_site_fract_z
_atom_site_U_iso_or_equiv
_atom_site_adp_type
_atom_site_occupancy
_atom_site_symmetry_multiplicity
_atom_site_calc_flag
_atom_site_refinement_flags
_atom_site_disorder_assembly
_atom_site_disorder_group
Co1 Co 0.74903(8) 0.16042(6) 0.19675(8) 0.0374(3) Uani 1 1 d . . .
Cl1 Cl 0.92784(13) 0.11633(11) 0.23610(13) 0.0361(4) Uani 1 1 d . . .
Cl2 Cl 0.62187(15) 0.05979(13) 0.20716(16) 0.0498(5) Uani 1 1 d . . .
N1 N 0.7207(4) 0.1540(3) 0.0051(4) 0.0309(13) Uani 1 1 d . . .
C1 C 0.7398(5) 0.0829(4) -0.0587(4) 0.0276(15) Uani 1 1 d . . .
C2 C 0.8509(6) 0.0624(5) -0.0616(5) 0.0408(19) Uani 1 1 d . . .
H2A H 0.9113 0.0950 -0.0210 0.049 Uiso 1 1 calc R . .
C3 C 0.8706(6) -0.0052(5) -0.1238(6) 0.045(2) Uani 1 1 d . . .
H3A H 0.9453 -0.0189 -0.1267 0.054 Uiso 1 1 calc R . .
C4 C 0.7848(7) -0.0531(5) -0.1818(6) 0.051(2) Uani 1 1 d . . .
H4A H 0.8008 -0.0999 -0.2239 0.061 Uiso 1 1 calc R . .
C5 C 0.6753(7) -0.0350(5) -0.1805(6) 0.049(2) Uani 1 1 d . . .
H5A H 0.6161 -0.0682 -0.2218 0.058 Uiso 1 1 calc R . .
C6 C 0.6531(6) 0.0336(5) -0.1168(5) 0.0395(19) Uani 1 1 d . . .
H6A H 0.5782 0.0462 -0.1135 0.047 Uiso 1 1 calc R . .
C7 C 0.6776(5) 0.2232(4) -0.0425(5) 0.0315(16) Uani 1 1 d . A .
N8 N 0.6952(4) 0.2756(3) 0.1357(4) 0.0318(14) Uani 1 1 d . A .
C8 C 0.6636(6) 0.2925(5) 0.0328(6) 0.0389(19) Uani 1 1 d . . .
C9 C 0.6440(7) 0.2394(5) -0.1606(5) 0.049(2) Uani 1 1 d . . .
H9A H 0.6729 0.2954 -0.1770 0.074 Uiso 1 1 calc R A .
H9B H 0.5623 0.2393 -0.1834 0.074 Uiso 1 1 calc R . .
H9C H 0.6747 0.1939 -0.1989 0.074 Uiso 1 1 calc R . .
N11 N 0.7513(5) 0.2489(4) 0.3423(4) 0.0339(14) Uani 1 1 d . . .
C11 C 0.7909(6) 0.2222(5) 0.4512(5) 0.0393(18) Uani 1 1 d . . .
C12 C 0.7541(6) 0.1443(5) 0.4810(6) 0.046(2) Uani 1 1 d . . .
H12A H 0.7038 0.1102 0.4301 0.055 Uiso 1 1 calc R . .
C13 C 0.7916(7) 0.1154(5) 0.5876(6) 0.055(2) Uani 1 1 d . . .
H13A H 0.7652 0.0624 0.6097 0.066 Uiso 1 1 calc R . .
C14 C 0.8667(7) 0.1647(6) 0.6594(6) 0.059(2) Uani 1 1 d . . .
H14A H 0.8908 0.1460 0.7318 0.071 Uiso 1 1 calc R . .
C15 C 0.9071(7) 0.2404(6) 0.6276(6) 0.055(2) Uani 1 1 d . . .
H15A H 0.9617 0.2720 0.6773 0.067 Uiso 1 1 calc R . .
C16 C 0.8697(6) 0.2714(5) 0.5244(6) 0.047(2) Uani 1 1 d . . .
H16A H 0.8964 0.3246 0.5032 0.057 Uiso 1 1 calc R . .
C17 C 0.7128(6) 0.3245(4) 0.3181(5) 0.0345(17) Uani 1 1 d . A .
C18 C 0.6811(5) 0.3414(5) 0.1998(5) 0.0339(17) Uani 1 1 d . . .
C19 C 0.6932(6) 0.3958(5) 0.3908(5) 0.045(2) Uani 1 1 d . . .
H19A H 0.7016 0.3735 0.4640 0.068 Uiso 1 1 calc R A .
H19B H 0.6174 0.4186 0.3654 0.068 Uiso 1 1 calc R . .
H19C H 0.7477 0.4419 0.3907 0.068 Uiso 1 1 calc R . .
S8 S 0.6170(2) 0.39413(16) 0.00978(19) 0.0507(7) Uani 0.75 1 d P A 1
C10 C 0.6341(4) 0.4237(3) 0.1323(3) 0.0469(12) Uani 0.75 1 d P A 1
H10B H 0.6193 0.4787 0.1586 0.056 Uiso 0.75 1 calc PR A 1
C10A C 0.6170(2) 0.39413(16) 0.00978(19) 0.0507(7) Uani 0.25 1 d P A 2
H10A H 0.5892 0.4244 -0.0554 0.061 Uiso 0.25 1 calc PR A 2
S8A S 0.6341(4) 0.4237(3) 0.1323(3) 0.0469(12) Uani 0.25 1 d P A .
C21 C 0.9913(9) 0.2976(7) 0.0612(7) 0.078(3) Uani 1 1 d . . .
H21A H 1.0739 0.2952 0.0816 0.093 Uiso 1 1 calc R . .
H21B H 0.9619 0.2458 0.0908 0.093 Uiso 1 1 calc R . .
Cl3 Cl 0.9477(3) 0.2967(2) -0.0791(2) 0.0956(10) Uani 1 1 d . . .
Cl4 Cl 0.9446(2) 0.3909(2) 0.1179(2) 0.0873(9) Uani 1 1 d . . .

loop_
_atom_site_aniso_label
_atom_site_aniso_U_11
_atom_site_aniso_U_22
_atom_site_aniso_U_33
_atom_site_aniso_U_23
_atom_site_aniso_U_13
_atom_site_aniso_U_12
Co1 0.0354(5) 0.0225(5) 0.0552(5) 0.0055(4) 0.0124(4) 0.0040(4)
Cl1 0.0333(8) 0.0336(9) 0.0422(8) -0.0025(7) 0.0100(6) 0.0027(7)
Cl2 0.0454(9) 0.0428(11) 0.0644(11) -0.0001(9) 0.0187(8) -0.0133(9)
N1 0.034(3) 0.022(3) 0.038(3) 0.005(2) 0.010(2) 0.003(2)
C1 0.038(3) 0.023(3) 0.022(3) 0.000(2) 0.007(2) 0.003(3)
C2 0.048(4) 0.042(4) 0.033(3) 0.005(3) 0.012(3) 0.010(3)
C3 0.041(4) 0.044(4) 0.054(4) -0.002(4) 0.018(3) 0.013(4)
C4 0.077(5) 0.035(4) 0.052(4) 0.002(3) 0.039(3) 0.019(4)
C5 0.053(4) 0.044(5) 0.049(4) -0.014(4) 0.011(3) -0.003(4)
C6 0.033(3) 0.040(4) 0.043(4) -0.004(3) 0.002(3) 0.003(3)
C7 0.035(3) 0.030(4) 0.028(3) 0.004(3) 0.004(3) -0.002(3)
N8 0.042(3) 0.023(3) 0.032(3) -0.001(2) 0.013(2) 0.001(2)
C8 0.040(4) 0.024(4) 0.051(4) 0.001(3) 0.007(3) -0.005(3)
C9 0.084(5) 0.038(4) 0.025(3) 0.002(3) 0.010(3) 0.002(4)
N11 0.043(3) 0.031(3) 0.030(3) 0.003(2) 0.013(2) 0.002(3)
C11 0.045(4) 0.040(4) 0.036(3) -0.001(3) 0.016(3) 0.013(3)
C12 0.059(4) 0.041(4) 0.041(4) -0.006(3) 0.016(3) 0.006(4)
C13 0.084(6) 0.038(5) 0.042(4) -0.002(3) 0.014(4) 0.004(4)
C14 0.078(5) 0.073(6) 0.029(3) 0.007(4) 0.019(3) 0.040(5)
C15 0.063(5) 0.059(5) 0.041(4) -0.008(4) 0.005(4) 0.025(4)
C16 0.052(4) 0.050(5) 0.040(4) -0.005(3) 0.011(3) 0.013(4)
C17 0.044(4) 0.029(4) 0.030(3) -0.004(3) 0.008(3) 0.008(3)
C18 0.032(3) 0.033(4) 0.039(3) -0.007(3) 0.013(3) 0.000(3)
C19 0.064(4) 0.036(4) 0.036(3) -0.004(3) 0.013(3) 0.022(4)
S8 0.0696(16) 0.0371(13) 0.0415(12) 0.0053(10) 0.0039(11) 0.0082(12)
C10 0.060(2) 0.030(2) 0.052(2) -0.0200(18) 0.0151(19) 0.003(2)
C10A 0.0696(16) 0.0371(13) 0.0415(12) 0.0053(10) 0.0039(11) 0.0082(12)
S8A 0.060(2) 0.030(2) 0.052(2) -0.0200(18) 0.0151(19) 0.003(2)
C21 0.095(7) 0.087(8) 0.053(5) 0.012(5) 0.019(5) -0.009(6)
Cl3 0.117(2) 0.113(2) 0.0552(13) -0.0047(14) 0.0165(13) -0.0457(18)
Cl4 0.0829(17) 0.086(2) 0.0884(18) -0.0128(15) 0.0098(14) -0.0065(15)

loop_
_atom_type_symbol
_atom_type_description
_atom_type_scat_dispersion_real
_atom_type_scat_dispersion_imag
_atom_type_scat_source
C C 0.0033 0.0016 'International Tables Vol C Tables 4.2.6.8 and 6.1.1.4'
H H 0.0000 0.0000 'International Tables Vol C Tables 4.2.6.8 and 6.1.1.4'
N N 0.0061 0.0033 'International Tables Vol C Tables 4.2.6.8 and 6.1.1.4'
S S 0.1246 0.1234 'International Tables Vol C Tables 4.2.6.8 and 6.1.1.4'
Cl Cl 0.1484 0.1585 'International Tables Vol C Tables 4.2.6.8 and 6.1.1.4'
Co Co 0.3494 0.9721 'International Tables Vol C Tables 4.2.6.8 and 6.1.1.4'

loop_
_geom_angle_atom_site_label_1
_geom_angle_atom_site_label_2
_geom_angle_atom_site_label_3
_geom_angle
N8 Co1 Cl2 118.25(17)
N8 Co1 Cl1 125.44(17)
Cl2 Co1 Cl1 115.78(8)
N8 Co1 N11 74.1(2)
Cl2 Co1 N11 104.52(16)
Cl1 Co1 N11 99.58(14)
N8 Co1 N1 71.31(19)
Cl2 Co1 N1 95.05(14)
Cl1 Co1 N1 97.31(14)
N11 Co1 N1 145.18(19)
C7 N1 C1 118.6(5)
C7 N1 Co1 113.5(4)
C1 N1 Co1 127.8(4)
C6 C1 C2 119.6(6)
C6 C1 N1 122.0(6)
C2 C1 N1 118.4(6)
C3 C2 C1 119.1(6)
C3 C2 H2A 120.5
C1 C2 H2A 120.5
C2 C3 C4 121.1(7)
C2 C3 H3A 119.5
C4 C3 H3A 119.5
C3 C4 C5 121.3(7)
C3 C4 H4A 119.4
C5 C4 H4A 119.4
C4 C5 C6 118.7(7)
C4 C5 H5A 120.7
C6 C5 H5A 120.7
C1 C6 C5 120.2(7)
C1 C6 H6A 119.9
C5 C6 H6A 119.9
N1 C7 C8 113.2(5)
N1 C7 C9 127.5(6)
C8 C7 C9 119.3(6)
C8 N8 C18 114.1(6)
C8 N8 Co1 124.6(5)
C18 N8 Co1 121.2(4)
N8 C8 C7 117.0(6)
N8 C8 C10A 112.1(5)
C7 C8 C10A 130.8(5)
N8 C8 S8 112.1(5)
C7 C8 S8 130.8(5)
C7 C9 H9A 109.5
C7 C9 H9B 109.5
H9A C9 H9B 109.5
C7 C9 H9C 109.5
H9A C9 H9C 109.5
H9B C9 H9C 109.5
C17 N11 C11 121.9(6)
C17 N11 Co1 114.6(4)
C11 N11 Co1 123.5(4)
C12 C11 C16 120.8(7)
C12 C11 N11 117.6(6)
C16 C11 N11 121.5(7)
C11 C12 C13 119.4(7)
C11 C12 H12A 120.3
C13 C12 H12A 120.3
C14 C13 C12 119.4(8)
C14 C13 H13A 120.3
C12 C13 H13A 120.3
C15 C14 C13 120.7(7)
C15 C14 H14A 119.6
C13 C14 H14A 119.6
C14 C15 C16 121.0(8)
C14 C15 H15A 119.5
C16 C15 H15A 119.5
C15 C16 C11 118.4(8)
C15 C16 H16A 120.8
C11 C16 H16A 120.8
N11 C17 C19 129.1(6)
N11 C17 C18 113.8(6)
C19 C17 C18 117.1(6)
N8 C18 C17 116.2(6)
N8 C18 S8A 111.4(5)
C17 C18 S8A 132.4(6)
N8 C18 C10 111.4(5)
C17 C18 C10 132.4(6)
C17 C19 H19A 109.5
C17 C19 H19B 109.5
H19A C19 H19B 109.5
C17 C19 H19C 109.5
H19A C19 H19C 109.5
H19B C19 H19C 109.5
S8A S8 C8 97.6(3)
C10 S8 C8 97.6(3)
C18 C10 S8 104.8(4)
C18 C10 H10B 127.6
S8 C10 H10B 127.6
S8A C10A C8 97.6(3)
S8A C10A H10A 131.2
C8 C10A H10A 131.2
C18 S8A C10A 104.8(4)
C18 S8A S8 104.8(4)
Cl3 C21 Cl4 111.9(6)
Cl3 C21 H21A 109.2
Cl4 C21 H21A 109.2
Cl3 C21 H21B 109.2
Cl4 C21 H21B 109.2
H21A C21 H21B 107.9

loop_
_geom_bond_atom_site_label_1
_geom_bond_atom_site_label_2
_geom_bond_distance
Co1 N8 2.001(5)
Co1 Cl2 2.233(2)
Co1 Cl1 2.246(2)
Co1 N11 2.305(5)
Co1 N1 2.395(5)
N1 C7 1.289(8)
N1 C1 1.423(8)
C1 C6 1.384(9)
C1 C2 1.409(10)
C2 C3 1.369(10)
C2 H2A 0.9500
C3 C4 1.366(11)
C3 H3A 0.9500
C4 C5 1.377(11)
C4 H4A 0.9500
C5 C6 1.402(10)
C5 H5A 0.9500
C6 H6A 0.9500
C7 C8 1.478(10)
C7 C9 1.492(9)
N8 C8 1.311(9)
N8 C18 1.344(8)
C8 C10A 1.680(7)
C8 S8 1.680(7)
C9 H9A 0.9800
C9 H9B 0.9800
C9 H9C 0.9800
N11 C17 1.277(9)
N11 C11 1.428(8)
C11 C12 1.373(11)
C11 C16 1.410(10)
C12 C13 1.409(10)
C12 H12A 0.9500
C13 C14 1.378(12)
C13 H13A 0.9500
C14 C15 1.373(13)
C14 H14A 0.9500
C15 C16 1.380(10)
C15 H15A 0.9500
C16 H16A 0.9500
C17 C19 1.497(9)
C17 C18 1.497(9)
C18 S8A 1.576(8)
C18 C10 1.576(8)
C19 H19A 0.9800
C19 H19B 0.9800
C19 H19C 0.9800
S8 C10 1.598(5)
C10 H10B 0.9500
C10A S8A 1.598(5)
C10A H10A 0.9500
C21 Cl3 1.752(9)
C21 Cl4 1.770(12)
C21 H21A 0.9900
C21 H21B 0.9900

loop_
_geom_torsion_atom_site_label_1
_geom_torsion_atom_site_label_2
_geom_torsion_atom_site_label_3
_geom_torsion_atom_site_label_4
_geom_torsion
N8 Co1 N1 C7 -5.1(4)
Cl2 Co1 N1 C7 113.0(4)
Cl1 Co1 N1 C7 -130.1(4)
N11 Co1 N1 C7 -11.6(6)
N8 Co1 N1 C1 178.7(5)
Cl2 Co1 N1 C1 -63.2(5)
Cl1 Co1 N1 C1 53.7(5)
N11 Co1 N1 C1 172.2(4)
C7 N1 C1 C6 -71.9(8)
Co1 N1 C1 C6 104.1(6)
C7 N1 C1 C2 108.6(7)
Co1 N1 C1 C2 -75.4(7)
C6 C1 C2 C3 1.3(10)
N1 C1 C2 C3 -179.2(6)
C1 C2 C3 C4 -0.7(11)
C2 C3 C4 C5 0.5(12)
C3 C4 C5 C6 -0.9(12)
C2 C1 C6 C5 -1.7(10)
N1 C1 C6 C5 178.8(6)
C4 C5 C6 C1 1.5(11)
C1 N1 C7 C8 -179.2(5)
Co1 N1 C7 C8 4.2(7)
C1 N1 C7 C9 -0.2(10)
Co1 N1 C7 C9 -176.7(6)
Cl2 Co1 N8 C8 -80.2(6)
Cl1 Co1 N8 C8 91.0(6)
N11 Co1 N8 C8 -178.4(6)
N1 Co1 N8 C8 5.4(5)
Cl2 Co1 N8 C18 94.8(5)
Cl1 Co1 N8 C18 -94.0(5)
N11 Co1 N8 C18 -3.4(5)
N1 Co1 N8 C18 -179.6(5)
C18 N8 C8 C7 179.5(6)
Co1 N8 C8 C7 -5.2(9)
C18 N8 C8 C10A 1.7(8)
Co1 N8 C8 C10A 177.0(3)
C18 N8 C8 S8 1.7(8)
Co1 N8 C8 S8 177.0(3)
N1 C7 C8 N8 -0.3(9)
C9 C7 C8 N8 -179.4(6)
N1 C7 C8 C10A 177.1(6)
C9 C7 C8 C10A -2.0(10)
N1 C7 C8 S8 177.1(6)
C9 C7 C8 S8 -2.0(10)
N8 Co1 N11 C17 3.9(5)
Cl2 Co1 N11 C17 -111.9(5)
Cl1 Co1 N11 C17 128.2(5)
N1 Co1 N11 C17 10.3(7)
N8 Co1 N11 C11 -176.7(6)
Cl2 Co1 N11 C11 67.5(5)
Cl1 Co1 N11 C11 -52.5(5)
N1 Co1 N11 C11 -170.4(4)
C17 N11 C11 C12 132.1(7)
Co1 N11 C11 C12 -47.2(8)
C17 N11 C11 C16 -51.4(10)
Co1 N11 C11 C16 129.3(6)
C16 C11 C12 C13 3.2(11)
N11 C11 C12 C13 179.7(7)
C11 C12 C13 C14 -1.7(12)
C12 C13 C14 C15 -1.5(13)
C13 C14 C15 C16 3.2(13)
C14 C15 C16 C11 -1.7(12)
C12 C11 C16 C15 -1.5(11)
N11 C11 C16 C15 -177.9(7)
C11 N11 C17 C19 -4.8(11)
Co1 N11 C17 C19 174.6(6)
C11 N11 C17 C18 177.0(6)
Co1 N11 C17 C18 -3.6(7)
C8 N8 C18 C17 178.3(6)
Co1 N8 C18 C17 2.8(8)
C8 N8 C18 S8A -2.5(8)
Co1 N8 C18 S8A -178.0(3)
C8 N8 C18 C10 -2.5(8)
Co1 N8 C18 C10 -178.0(3)
N11 C17 C18 N8 1.0(9)
C19 C17 C18 N8 -177.5(6)
N11 C17 C18 S8A -178.1(6)
C19 C17 C18 S8A 3.5(10)
N11 C17 C18 C10 -178.1(6)
C19 C17 C18 C10 3.5(10)
N8 C8 S8 S8A -0.2(6)
C7 C8 S8 S8A -177.7(6)
C10A C8 S8 S8A 0(100)
N8 C8 S8 C10 -0.2(6)
C7 C8 S8 C10 -177.7(6)
C10A C8 S8 C10 0(100)
N8 C18 C10 S8 2.2(6)
C17 C18 C10 S8 -178.7(6)
S8A C18 C10 S8 0(100)
S8A S8 C10 C18 0(100)
C8 S8 C10 C18 -1.1(4)
N8 C8 C10A S8A -0.2(6)
C7 C8 C10A S8A -177.7(6)
S8 C8 C10A S8A 0(100)
N8 C18 S8A C10A 2.2(6)
C17 C18 S8A C10A -178.7(6)
C10 C18 S8A C10A 0(100)
N8 C18 S8A S8 2.2(6)
C17 C18 S8A S8 -178.7(6)
C10 C18 S8A S8 0(100)
C8 C10A S8A C18 -1.1(4)
C8 C10A S8A S8 0(100)
C10 S8 S8A C18 0(100)
C8 S8 S8A C18 -1.1(4)
C10 S8 S8A C10A 0(100)
C8 S8 S8A C10A 0(100)
